data_2224425
loop_
_publ_author_name
'Zeng, Xiu-Xiu'
'Ye, Ting-Hong'
'Lun, Dong-Wen'
'Yu, Luo-Ting'
'Yang, Li'

_publ_section_title
;
 3-Amino-4,6-dimethylthieno[2,3-<i>b</i>]pyridine-2-carbonitrile
;
_journal_coeditor_code RZ2391
_journal_issue 12
_journal_name_full 'Acta Crystallographica Section E'
_journal_page_first o3138
_journal_paper_doi 10.1107/S1600536809048132
_journal_volume 65
_journal_year 2009
_chemical_formula_iupac 'C10 H9 N3 S'
_chemical_formula_moiety 'C10 H9 N3 S'
_chemical_formula_sum 'C10 H9 N3 S'
_chemical_formula_weight 203.26
_chemical_name_systematic
;
3-amino-4,6-dimethylthieno[2,3-<i>b</i>]pyridine-2-carbonitrile
;
_space_group_IT_number 61
_symmetry_cell_setting orthorhombic
_symmetry_space_group_name_Hall '-P 2ac 2ab'
_symmetry_space_group_name_H-M 'P b c a'
_atom_sites_solution_hydrogens mixed
_atom_sites_solution_primary direct
_atom_sites_solution_secondary difmap
_audit_creation_method SHELXL-97
_cell_angle_alpha 90.00
_cell_angle_beta 90.00
_cell_angle_gamma 90.00
_cell_formula_units_Z 8
_cell_length_a 14.562(3)
_cell_length_b 8.1252(16)
_cell_length_c 16.211(3)
_cell_measurement_reflns_used 5470
_cell_measurement_temperature 113(2)
_cell_measurement_theta_max 27.9
_cell_measurement_theta_min 2.50
_cell_volume 1918.1(7)
_computing_cell_refinement 'CrystalClear (Rigaku/MSC,2005)'
_computing_data_collection 'CrystalClear (Rigaku/MSC,2005)'
_computing_data_reduction 'CrystalClear (Rigaku/MSC,2005)'
_computing_molecular_graphics 'ORTEPIII (Burnett & Johnson, 1996)'
_computing_publication_material 'PLATON (Spek, 2009)'
_computing_structure_refinement 'SHELXL97 (Sheldrick, 2008)'
_computing_structure_solution 'SHELXS97 (Sheldrick, 2008)'
_diffrn_ambient_temperature 113(2)
_diffrn_detector_area_resol_mean 7.31
_diffrn_measured_fraction_theta_full 0.987
_diffrn_measured_fraction_theta_max 0.987
_diffrn_measurement_device_type 'Rigaku Saturn CCD area detector'
_diffrn_measurement_method '\w and \f scans'
_diffrn_radiation_monochromator confocal
_diffrn_radiation_source 'rotating anode'
_diffrn_radiation_type MoK\a
_diffrn_radiation_wavelength 0.71073
_diffrn_reflns_av_R_equivalents 0.0375
_diffrn_reflns_av_sigmaI/netI 0.0216
_diffrn_reflns_limit_h_max 18
_diffrn_reflns_limit_h_min -19
_diffrn_reflns_limit_k_max 8
_diffrn_reflns_limit_k_min -10
_diffrn_reflns_limit_l_max 21
_diffrn_reflns_limit_l_min -21
_diffrn_reflns_number 16095
_diffrn_reflns_theta_full 27.86
_diffrn_reflns_theta_max 27.86
_diffrn_reflns_theta_min 3.13
_exptl_absorpt_coefficient_mu 0.297
_exptl_absorpt_correction_T_max 0.9430
_exptl_absorpt_correction_T_min 0.9268
_exptl_absorpt_correction_type multi-scan
_exptl_absorpt_process_details '(ABSCOR; Higashi, 1995)'
_exptl_crystal_colour colourless
_exptl_crystal_density_diffrn 1.408
_exptl_crystal_density_method 'not measured'
_exptl_crystal_description block
_exptl_crystal_F_000 848
_exptl_crystal_size_max 0.26
_exptl_crystal_size_mid 0.25
_exptl_crystal_size_min 0.20
_refine_diff_density_max 0.327
_refine_diff_density_min -0.344
_refine_ls_extinction_method none
_refine_ls_goodness_of_fit_ref 1.040
_refine_ls_hydrogen_treatment mixed
_refine_ls_matrix_type full
_refine_ls_number_parameters 137
_refine_ls_number_reflns 2280
_refine_ls_number_restraints 0
_refine_ls_restrained_S_all 1.040
_refine_ls_R_factor_all 0.0410
_refine_ls_R_factor_gt 0.0367
_refine_ls_shift/su_max 0.001
_refine_ls_shift/su_mean 0.000
_refine_ls_structure_factor_coef Fsqd
_refine_ls_weighting_details 'calc w=1/[\s^2^(Fo^2^)+(0.0627P)^2^+0.6561P] where P=(Fo^2^+2Fc^2^)/3'
_refine_ls_weighting_scheme calc
_refine_ls_wR_factor_gt 0.0976
_refine_ls_wR_factor_ref 0.1011
_reflns_number_gt 2047
_reflns_number_total 2280
_reflns_threshold_expression >2sigma(I)
_cod_data_source_file rz2391.cif
_cod_data_source_block I
_cod_depositor_comments
;
The following automatic conversions were performed:
'_symmetry_cell_setting' value 'Orthorhombic' changed to 'orthorhombic'
according to '/home/saulius/struct/CIF-dictionaries/cif_core.dic'
dictionary named 'cif_core.dic' version 2.4.1 from 2010-06-29.

Automatic conversion script
Id: cif_fix_enum 1527 2010-12-29 10:47:43Z saulius 

The following automatic conversions were performed:

'_symmetry_cell_setting' value 'Orthorhombic' changed to
'orthorhombic' according to
/home/saulius/struct/CIF-dictionaries/cif_core.dic dictionary named
'cif_core.dic' version 2.4.1 from 2010-06-29.

Automatic conversion script
Id: cif_fix_values 1715 2011-07-08 13:25:40Z adriana 
;
_cod_database_code 2224425
_cod_database_fobs_code 2224425

loop_
_symmetry_equiv_pos_as_xyz
'x, y, z'
'-x+1/2, -y, z+1/2'
'-x, y+1/2, -z+1/2'
'x+1/2, -y+1/2, -z'
'-x, -y, -z'
'x-1/2, y, -z-1/2'
'x, -y-1/2, z-1/2'
'-x-1/2, y-1/2, z'

loop_
_atom_site_type_symbol
_atom_site_label
_atom_site_fract_x
_atom_site_fract_y
_atom_site_fract_z
_atom_site_U_iso_or_equiv
_atom_site_adp_type
_atom_site_calc_flag
_atom_site_refinement_flags
_atom_site_occupancy
_atom_site_disorder_assembly
_atom_site_disorder_group
S S1 0.20101(2) 0.66501(4) 0.69746(2) 0.01744(13) Uani d . 1 . .
N N1 0.09825(8) 0.51450(14) 0.81134(7) 0.0168(3) Uani d . 1 . .
N N2 0.43428(8) 0.53762(16) 0.80376(7) 0.0197(3) Uani d . 1 . .
H H1N 0.4779(13) 0.550(2) 0.7666(11) 0.030(5) Uiso d . 1 . .
H H2N 0.4479(13) 0.463(2) 0.8416(12) 0.032(5) Uiso d . 1 . .
N N3 0.42910(9) 0.79977(16) 0.61222(7) 0.0231(3) Uani d . 1 . .
C C1 0.09139(9) 0.42573(17) 0.88087(8) 0.0175(3) Uani d . 1 . .
C C2 0.16908(9) 0.37944(17) 0.92658(8) 0.0179(3) Uani d . 1 . .
H H2 0.1608 0.3189 0.9762 0.021 Uiso calc R 1 . .
C C3 0.25762(9) 0.41919(17) 0.90166(8) 0.0163(3) Uani d . 1 . .
C C4 0.26566(9) 0.50818(16) 0.82730(8) 0.0150(3) Uani d . 1 . .
C C5 0.34563(9) 0.56490(16) 0.78168(8) 0.0154(3) Uani d . 1 . .
C C6 0.31997(10) 0.65374(17) 0.71273(9) 0.0170(3) Uani d . 1 . .
C C7 0.18349(9) 0.55260(17) 0.78720(8) 0.0151(3) Uani d . 1 . .
C C8 0.38019(9) 0.73372(17) 0.65747(8) 0.0175(3) Uani d . 1 . .
C C9 -0.00311(9) 0.37597(18) 0.90758(9) 0.0222(3) Uani d . 1 . .
H H9A -0.0352 0.4716 0.9305 0.033 Uiso calc R 1 . .
H H9B 0.0013 0.2899 0.9497 0.033 Uiso calc R 1 . .
H H9C -0.0373 0.3338 0.8600 0.033 Uiso calc R 1 . .
C C10 0.33843(10) 0.36632(19) 0.95308(8) 0.0225(3) Uani d . 1 . .
H H10A 0.3165 0.3099 1.0027 0.034 Uiso calc R 1 . .
H H10B 0.3743 0.4633 0.9690 0.034 Uiso calc R 1 . .
H H10C 0.3772 0.2913 0.9210 0.034 Uiso calc R 1 . .

loop_
_atom_site_aniso_label
_atom_site_aniso_U_11
_atom_site_aniso_U_22
_atom_site_aniso_U_33
_atom_site_aniso_U_12
_atom_site_aniso_U_13
_atom_site_aniso_U_23
S1 0.0131(2) 0.0222(2) 0.0170(2) 0.00032(12) -0.00226(11) 0.00211(12)
N1 0.0128(6) 0.0185(6) 0.0190(5) 0.0002(4) 0.0006(4) -0.0026(4)
N2 0.0116(6) 0.0276(7) 0.0198(6) 0.0016(5) 0.0007(4) 0.0031(5)
N3 0.0209(6) 0.0269(7) 0.0217(6) -0.0034(5) 0.0009(5) 0.0004(5)
C1 0.0153(7) 0.0178(6) 0.0194(6) -0.0003(5) 0.0022(5) -0.0038(5)
C2 0.0175(7) 0.0198(7) 0.0165(6) 0.0004(5) 0.0025(5) -0.0011(5)
C3 0.0154(6) 0.0175(6) 0.0159(6) 0.0016(5) -0.0006(5) -0.0035(5)
C4 0.0127(6) 0.0158(6) 0.0165(6) 0.0001(5) 0.0000(5) -0.0032(5)
C5 0.0129(6) 0.0166(6) 0.0166(6) 0.0003(5) -0.0008(5) -0.0031(5)
C6 0.0131(6) 0.0201(7) 0.0178(6) -0.0005(5) -0.0003(5) -0.0011(5)
C7 0.0140(6) 0.0155(6) 0.0157(6) 0.0004(5) -0.0012(5) -0.0023(5)
C8 0.0156(6) 0.0194(6) 0.0175(6) 0.0004(5) -0.0026(5) -0.0019(5)
C9 0.0141(7) 0.0269(8) 0.0255(7) -0.0019(5) 0.0028(5) -0.0012(6)
C10 0.0180(7) 0.0316(8) 0.0179(6) 0.0027(6) -0.0012(5) 0.0037(6)

loop_
_atom_type_symbol
_atom_type_description
_atom_type_scat_dispersion_real
_atom_type_scat_dispersion_imag
_atom_type_scat_source
C C 0.0033 0.0016 'International Tables Vol C Tables 4.2.6.8 and 6.1.1.4'
H H 0.0000 0.0000 'International Tables Vol C Tables 4.2.6.8 and 6.1.1.4'
N N 0.0061 0.0033 'International Tables Vol C Tables 4.2.6.8 and 6.1.1.4'
S S 0.1246 0.1234 'International Tables Vol C Tables 4.2.6.8 and 6.1.1.4'

loop_
_geom_angle_atom_site_label_1
_geom_angle_atom_site_label_2
_geom_angle_atom_site_label_3
_geom_angle_site_symmetry_1
_geom_angle_site_symmetry_3
_geom_angle
_geom_angle_publ_flag
C7 S1 C6 . . 89.97(7) ?
C7 N1 C1 . . 116.05(11) ?
C5 N2 H1N . . 119.1(12) ?
C5 N2 H2N . . 120.5(12) ?
H1N N2 H2N . . 112.9(16) ?
N1 C1 C2 . . 121.83(12) ?
N1 C1 C9 . . 117.14(12) ?
C2 C1 C9 . . 121.03(12) ?
C3 C2 C1 . . 122.15(13) ?
C3 C2 H2 . . 118.9 ?
C1 C2 H2 . . 118.9 ?
C2 C3 C4 . . 116.41(12) ?
C2 C3 C10 . . 119.88(12) ?
C4 C3 C10 . . 123.71(12) ?
C7 C4 C3 . . 117.08(12) ?
C7 C4 C5 . . 111.36(12) ?
C3 C4 C5 . . 131.56(12) ?
N2 C5 C6 . . 123.75(13) ?
N2 C5 C4 . . 125.13(12) ?
C6 C5 C4 . . 111.11(12) ?
C5 C6 C8 . . 125.84(13) ?
C5 C6 S1 . . 114.14(10) ?
C8 C6 S1 . . 120.02(11) ?
N1 C7 C4 . . 126.42(12) ?
N1 C7 S1 . . 120.21(10) ?
C4 C7 S1 . . 113.36(10) ?
N3 C8 C6 . . 179.64(15) ?
C1 C9 H9A . . 109.5 ?
C1 C9 H9B . . 109.5 ?
H9A C9 H9B . . 109.5 ?
C1 C9 H9C . . 109.5 ?
H9A C9 H9C . . 109.5 ?
H9B C9 H9C . . 109.5 ?
C3 C10 H10A . . 109.5 ?
C3 C10 H10B . . 109.5 ?
H10A C10 H10B . . 109.5 ?
C3 C10 H10C . . 109.5 ?
H10A C10 H10C . . 109.5 ?
H10B C10 H10C . . 109.5 ?

loop_
_geom_bond_atom_site_label_1
_geom_bond_atom_site_label_2
_geom_bond_site_symmetry_2
_geom_bond_distance
_geom_bond_publ_flag
S1 C7 . 1.7366(14) ?
S1 C6 . 1.7522(15) ?
N1 C7 . 1.3377(17) ?
N1 C1 . 1.3419(17) ?
N2 C5 . 1.3579(17) ?
N2 H1N . 0.881(19) ?
N2 H2N . 0.89(2) ?
N3 C8 . 1.1547(18) ?
C1 C2 . 1.4038(19) ?
C1 C9 . 1.4982(18) ?
C2 C3 . 1.3892(19) ?
C2 H2 . 0.9500 ?
C3 C4 . 1.4104(18) ?
C3 C10 . 1.5047(19) ?
C4 C7 . 1.4088(18) ?
C4 C5 . 1.4546(18) ?
C5 C6 . 1.3820(19) ?
C6 C8 . 1.4121(19) ?
C9 H9A . 0.9800 ?
C9 H9B . 0.9800 ?
C9 H9C . 0.9800 ?
C10 H10A . 0.9800 ?
C10 H10B . 0.9800 ?
C10 H10C . 0.9800 ?

loop_
_geom_hbond_atom_site_label_D
_geom_hbond_atom_site_label_H
_geom_hbond_atom_site_label_A
_geom_hbond_site_symmetry_A
_geom_hbond_distance_DH
_geom_hbond_distance_HA
_geom_hbond_distance_DA
_geom_hbond_angle_DHA
N2 H1N N1 6_657 0.881(19) 2.180(19) 3.0361(17) 163.9(17)
N2 H2N N3 3_646 0.89(2) 2.35(2) 3.0900(18) 141.1(16)

loop_
_geom_torsion_atom_site_label_1
_geom_torsion_atom_site_label_2
_geom_torsion_atom_site_label_3
_geom_torsion_atom_site_label_4
_geom_torsion_site_symmetry_1
_geom_torsion_site_symmetry_2
_geom_torsion_site_symmetry_3
_geom_torsion_site_symmetry_4
_geom_torsion
_geom_torsion_publ_flag
C7 N1 C1 C2 . . . . 1.59(19) ?
C7 N1 C1 C9 . . . . -177.76(12) ?
N1 C1 C2 C3 . . . . -1.6(2) ?
C9 C1 C2 C3 . . . . 177.76(13) ?
C1 C2 C3 C4 . . . . -0.4(2) ?
C1 C2 C3 C10 . . . . -179.98(13) ?
C2 C3 C4 C7 . . . . 2.05(18) ?
C10 C3 C4 C7 . . . . -178.37(12) ?
C2 C3 C4 C5 . . . . -177.59(13) ?
C10 C3 C4 C5 . . . . 2.0(2) ?
C7 C4 C5 N2 . . . . -178.43(13) ?
C3 C4 C5 N2 . . . . 1.2(2) ?
C7 C4 C5 C6 . . . . 2.60(16) ?
C3 C4 C5 C6 . . . . -177.75(14) ?
N2 C5 C6 C8 . . . . -2.6(2) ?
C4 C5 C6 C8 . . . . 176.41(13) ?
N2 C5 C6 S1 . . . . 178.35(11) ?
C4 C5 C6 S1 . . . . -2.65(15) ?
C7 S1 C6 C5 . . . . 1.57(11) ?
C7 S1 C6 C8 . . . . -177.55(12) ?
C1 N1 C7 C4 . . . . 0.3(2) ?
C1 N1 C7 S1 . . . . 179.24(10) ?
C3 C4 C7 N1 . . . . -2.2(2) ?
C5 C4 C7 N1 . . . . 177.56(13) ?
C3 C4 C7 S1 . . . . 178.83(10) ?
C5 C4 C7 S1 . . . . -1.46(15) ?
C6 S1 C7 N1 . . . . -179.09(12) ?
C6 S1 C7 C4 . . . . 0.00(11) ?

loop_
_cod_related_entry_id
_cod_related_entry_database
_cod_related_entry_code
1 ChemSpider 529270
